data_1503298
loop_
_publ_author_name
'Harb, Hassan Y.'
'Collins, Karl D.'
'Garcia Altur, Jose V.'
'Bowker, Sue'
'Campbell, Leonie'
'Procter, David J.'

_publ_section_title
;
 SmI~2~-mediated radical cyclizations directed by a C-Si bond
;
_journal_coden_ASTM ORLEF7
_journal_issue 23
_journal_name_full 'Organic Letters'
_journal_page_first 5446
_journal_page_last 5449
_journal_paper_doi 10.1021/ol102278c
_journal_volume 12
_journal_year 2010
_chemical_absolute_configuration syn
_chemical_formula_sum 'C17 H25 O3.5 Si'
_chemical_formula_weight 313.46
_space_group_IT_number 18
_symmetry_cell_setting orthorhombic
_symmetry_space_group_name_Hall 'P 2 2ab'
_symmetry_space_group_name_H-M 'P 21 21 2'
_atom_sites_solution_hydrogens geom
_atom_sites_solution_primary direct
_atom_sites_solution_secondary difmap
_audit_creation_method SHELXL-97
_cell_angle_alpha 90.00
_cell_angle_beta 90.00
_cell_angle_gamma 90.00
_cell_formula_units_Z 8
_cell_length_a 19.902(2)
_cell_length_b 24.903(3)
_cell_length_c 6.7798(8)
_cell_measurement_reflns_used 1892
_cell_measurement_temperature 100(2)
_cell_measurement_theta_max 18.8275
_cell_measurement_theta_min 2.619
_cell_volume 3360.2(7)
_computing_cell_refinement 'Bruker SMART'
_computing_data_collection 'Bruker SMART'
_computing_data_reduction 'Bruker SAINT'
_computing_molecular_graphics 'Bruker SHELXTL'
_computing_publication_material 'Bruker SHELXTL'
_computing_structure_refinement 'SHELXL-97 (Sheldrick, 1997)'
_computing_structure_solution 'SHELXS-97 (Sheldrick, 1990)'
_diffrn_ambient_temperature 100(2)
_diffrn_measured_fraction_theta_full 1.000
_diffrn_measured_fraction_theta_max 0.999
_diffrn_measurement_device_type 'CCD area detector'
_diffrn_measurement_method 'phi and omega scans'
_diffrn_radiation_monochromator graphite
_diffrn_radiation_source 'fine-focus sealed tube'
_diffrn_radiation_type MoK\a
_diffrn_radiation_wavelength 0.71073
_diffrn_reflns_av_R_equivalents 0.1019
_diffrn_reflns_av_sigmaI/netI 0.0907
_diffrn_reflns_limit_h_max 24
_diffrn_reflns_limit_h_min -24
_diffrn_reflns_limit_k_max 31
_diffrn_reflns_limit_k_min -31
_diffrn_reflns_limit_l_max 8
_diffrn_reflns_limit_l_min -8
_diffrn_reflns_number 27124
_diffrn_reflns_theta_full 25.00
_diffrn_reflns_theta_max 26.38
_diffrn_reflns_theta_min 1.31
_exptl_absorpt_coefficient_mu 0.151
_exptl_absorpt_correction_type none
_exptl_crystal_colour white
_exptl_crystal_density_diffrn 1.239
_exptl_crystal_density_method 'not measured'
_exptl_crystal_description block
_exptl_crystal_F_000 1352
_exptl_crystal_size_max 0.20
_exptl_crystal_size_mid 0.15
_exptl_crystal_size_min 0.06
_refine_diff_density_max 0.484
_refine_diff_density_min -0.283
_refine_diff_density_rms 0.065
_refine_ls_abs_structure_details 'Flack H D (1983), Acta Cryst. A39, 876-881'
_refine_ls_abs_structure_Flack -0.3(2)
_refine_ls_extinction_method none
_refine_ls_goodness_of_fit_ref 1.114
_refine_ls_hydrogen_treatment mixed
_refine_ls_matrix_type full
_refine_ls_number_parameters 404
_refine_ls_number_reflns 3931
_refine_ls_number_restraints 1
_refine_ls_restrained_S_all 1.114
_refine_ls_R_factor_all 0.0806
_refine_ls_R_factor_gt 0.0652
_refine_ls_shift/su_max 0.007
_refine_ls_shift/su_mean 0.000
_refine_ls_structure_factor_coef Fsqd
_refine_ls_weighting_details 'calc w=1/[\s^2^(Fo^2^)+(0.0299P)^2^+1.0630P] where P=(Fo^2^+2Fc^2^)/3'
_refine_ls_weighting_scheme calc
_refine_ls_wR_factor_gt 0.1040
_refine_ls_wR_factor_ref 0.1155
_reflns_number_gt 3332
_reflns_number_total 3931
_reflns_threshold_expression >2sigma(I)
_cod_data_source_file ol102278c_si_003.cif
_cod_data_source_block s3332n
_cod_depositor_comments
;
The following automatic conversions were performed:

'_symmetry_cell_setting' value 'Orthorhombic' changed to
'orthorhombic' according to
/home/saulius/struct/CIF-dictionaries/cif_core.dic dictionary named
'cif_core.dic' version 2.4.2 from 2011-04-26.

Automatic conversion script
Id: cif_fix_values 1715 2011-07-08 13:25:40Z adriana 

 Updated bibliographic information.

 Antanas Vaitkus,
 2019-09-20
;
_cod_original_cell_volume 3360.1(7)
_cod_original_sg_symbol_H-M P2(1)2(1)2
_cod_database_code 1503298

loop_
_symmetry_equiv_pos_as_xyz
'x, y, z'
'-x, -y, z'
'-x+1/2, y+1/2, -z'
'x+1/2, -y+1/2, -z'

loop_
_atom_site_label
_atom_site_type_symbol
_atom_site_fract_x
_atom_site_fract_y
_atom_site_fract_z
_atom_site_U_iso_or_equiv
_atom_site_adp_type
_atom_site_occupancy
_atom_site_symmetry_multiplicity
_atom_site_calc_flag
_atom_site_refinement_flags
C1 C 0.7202(2) 0.51607(18) 1.0246(7) 0.0141(11) Uani 1 1 d .
C2 C 0.7486(3) 0.5449(2) 1.2042(8) 0.0194(12) Uani 1 1 d .
C3 C 0.8075(3) 0.5779(2) 0.9416(8) 0.0213(13) Uani 1 1 d .
H3A H 0.8557 0.5794 0.9069 0.026 Uiso 1 1 calc R
H3B H 0.7845 0.6092 0.8814 0.026 Uiso 1 1 calc R
C4 C 0.7760(2) 0.52533(19) 0.8697(7) 0.0148(11) Uani 1 1 d .
H4 H 0.7540 0.5324 0.7397 0.018 Uiso 1 1 calc R
C5 C 0.6495(2) 0.54044(19) 0.9712(7) 0.0165(11) Uani 1 1 d .
C6 C 0.6046(3) 0.5199(2) 1.1384(8) 0.0241(13) Uani 1 1 d .
H6A H 0.5570 0.5184 1.0957 0.029 Uiso 1 1 calc R
H6B H 0.6080 0.5435 1.2555 0.029 Uiso 1 1 calc R
C7 C 0.6313(3) 0.4627(2) 1.1859(8) 0.0233(13) Uani 1 1 d .
H7A H 0.6002 0.4350 1.1345 0.028 Uiso 1 1 calc R
H7B H 0.6360 0.4578 1.3302 0.028 Uiso 1 1 calc R
C8 C 0.7009(3) 0.4584(2) 1.0830(8) 0.0197(12) Uani 1 1 d .
H8A H 0.7347 0.4431 1.1742 0.024 Uiso 1 1 calc R
H8B H 0.6980 0.4352 0.9647 0.024 Uiso 1 1 calc R
C9 C 0.6245(3) 0.5200(2) 0.7714(7) 0.0212(12) Uani 1 1 d .
H9A H 0.5782 0.5321 0.7502 0.032 Uiso 1 1 calc R
H9B H 0.6260 0.4807 0.7697 0.032 Uiso 1 1 calc R
H9C H 0.6534 0.5342 0.6664 0.032 Uiso 1 1 calc R
C10 C 0.8948(3) 0.4644(2) 1.0597(8) 0.0263(14) Uani 1 1 d .
H10A H 0.9341 0.4420 1.0300 0.040 Uiso 1 1 calc R
H10B H 0.8676 0.4469 1.1617 0.040 Uiso 1 1 calc R
H10C H 0.9099 0.4996 1.1071 0.040 Uiso 1 1 calc R
C11 C 0.8961(3) 0.5000(2) 0.6270(8) 0.0254(13) Uani 1 1 d .
H11A H 0.9214 0.5313 0.6741 0.038 Uiso 1 1 calc R
H11B H 0.8673 0.5108 0.5166 0.038 Uiso 1 1 calc R
H11C H 0.9275 0.4722 0.5829 0.038 Uiso 1 1 calc R
C12 C 0.8066(2) 0.40734(19) 0.7507(7) 0.0152(11) Uani 1 1 d .
C13 C 0.7662(3) 0.4054(2) 0.5834(8) 0.0212(13) Uani 1 1 d .
H13 H 0.7572 0.4377 0.5133 0.025 Uiso 1 1 calc R
C14 C 0.7386(3) 0.3576(2) 0.5162(9) 0.0290(14) Uani 1 1 d .
H14 H 0.7111 0.3573 0.4017 0.035 Uiso 1 1 calc R
C15 C 0.7512(3) 0.3107(2) 0.6158(9) 0.0295(15) Uani 1 1 d .
H15 H 0.7323 0.2779 0.5705 0.035 Uiso 1 1 calc R
C16 C 0.7916(3) 0.3111(2) 0.7822(9) 0.0270(14) Uani 1 1 d .
H16 H 0.8011 0.2786 0.8502 0.032 Uiso 1 1 calc R
C17 C 0.8182(3) 0.3592(2) 0.8488(8) 0.0230(13) Uani 1 1 d .
H17 H 0.8451 0.3593 0.9647 0.028 Uiso 1 1 calc R
C18 C 0.0043(2) 0.2184(2) 0.3014(7) 0.0139(11) Uani 1 1 d .
C19 C -0.0399(2) 0.23624(19) 0.1293(7) 0.0157(11) Uani 1 1 d .
C20 C -0.0882(2) 0.2735(2) 0.4028(7) 0.0177(12) Uani 1 1 d .
H20A H -0.1208 0.2493 0.4680 0.021 Uiso 1 1 calc R
H20B H -0.0987 0.3110 0.4405 0.021 Uiso 1 1 calc R
C21 C -0.0162(2) 0.25902(18) 0.4618(7) 0.0128(11) Uani 1 1 d .
H21 H -0.0180 0.2395 0.5906 0.015 Uiso 1 1 calc R
C22 C -0.0116(2) 0.15742(19) 0.3431(8) 0.0161(11) Uani 1 1 d .
C23 C 0.0217(2) 0.1289(2) 0.1692(8) 0.0198(12) Uani 1 1 d .
H23A H -0.0082 0.1291 0.0525 0.024 Uiso 1 1 calc R
H23B H 0.0323 0.0912 0.2035 0.024 Uiso 1 1 calc R
C24 C 0.0864(3) 0.1606(2) 0.1273(8) 0.0207(12) Uani 1 1 d .
H24A H 0.0922 0.1662 -0.0163 0.025 Uiso 1 1 calc R
H24B H 0.1261 0.1411 0.1786 0.025 Uiso 1 1 calc R
C25 C 0.0781(2) 0.2152(2) 0.2342(7) 0.0164(12) Uani 1 1 d .
H25A H 0.1086 0.2172 0.3493 0.020 Uiso 1 1 calc R
H25B H 0.0888 0.2452 0.1436 0.020 Uiso 1 1 calc R
C26 C 0.0204(2) 0.1387(2) 0.5364(7) 0.0202(12) Uani 1 1 d .
H26A H 0.0024 0.1599 0.6461 0.030 Uiso 1 1 calc R
H26B H 0.0692 0.1436 0.5293 0.030 Uiso 1 1 calc R
H26C H 0.0101 0.1006 0.5576 0.030 Uiso 1 1 calc R
C27 C -0.0084(2) 0.3603(2) 0.6961(8) 0.0223(12) Uani 1 1 d .
H27A H -0.0178 0.3365 0.8079 0.034 Uiso 1 1 calc R
H27B H -0.0508 0.3746 0.6441 0.034 Uiso 1 1 calc R
H27C H 0.0201 0.3901 0.7398 0.034 Uiso 1 1 calc R
C28 C 0.0401(3) 0.3620(2) 0.2674(7) 0.0236(12) Uani 1 1 d .
H28A H 0.0607 0.3969 0.2957 0.035 Uiso 1 1 calc R
H28B H -0.0053 0.3674 0.2154 0.035 Uiso 1 1 calc R
H28C H 0.0674 0.3429 0.1695 0.035 Uiso 1 1 calc R
C29 C 0.1216(2) 0.30609(19) 0.5935(7) 0.0133(11) Uani 1 1 d .
C30 C 0.1300(2) 0.2707(2) 0.7519(8) 0.0212(12) Uani 1 1 d .
H30 H 0.0918 0.2523 0.8019 0.025 Uiso 1 1 calc R
C31 C 0.1918(2) 0.2616(2) 0.8383(8) 0.0221(12) Uani 1 1 d .
H31 H 0.1957 0.2377 0.9469 0.026 Uiso 1 1 calc R
C32 C 0.2484(3) 0.2878(2) 0.7647(8) 0.0217(13) Uani 1 1 d .
H32 H 0.2914 0.2819 0.8222 0.026 Uiso 1 1 calc R
C33 C 0.2412(3) 0.3222(2) 0.6079(8) 0.0220(12) Uani 1 1 d .
H33 H 0.2797 0.3400 0.5571 0.026 Uiso 1 1 calc R
C34 C 0.1794(2) 0.33157(19) 0.5223(8) 0.0168(11) Uani 1 1 d .
H34 H 0.1760 0.3556 0.4138 0.020 Uiso 1 1 calc R
O1 O 0.79880(17) 0.57813(14) 1.1526(5) 0.0225(9) Uani 1 1 d .
O2 O 0.73208(19) 0.54013(15) 1.3746(5) 0.0252(9) Uani 1 1 d .
O3 O 0.65353(18) 0.59761(13) 0.9661(5) 0.0196(8) Uani 1 1 d .
H3 H 0.6342 0.6104 1.0657 0.029 Uiso 1 1 calc R
O4 O -0.09086(16) 0.26706(14) 0.1891(5) 0.0191(8) Uani 1 1 d .
O5 O -0.03273(18) 0.22587(14) -0.0446(5) 0.0206(8) Uani 1 1 d .
O6 O -0.08230(16) 0.14724(14) 0.3439(5) 0.0174(8) Uani 1 1 d .
H6 H -0.0982 0.1549 0.4553 0.026 Uiso 1 1 calc R
O7 O 0.3690(2) 0.32941(17) 0.2797(6) 0.0241(10) Uani 1 1 d D
Si1 Si 0.84321(7) 0.47323(6) 0.8308(2) 0.0169(3) Uani 1 1 d .
Si2 Si 0.03580(7) 0.32168(5) 0.4982(2) 0.0142(3) Uani 1 1 d .
H7C H 0.393(2) 0.309(2) 0.217(8) 0.033(19) Uiso 1 1 d D
H7D H 0.343(3) 0.347(3) 0.212(11) 0.11(3) Uiso 1 1 d D

loop_
_atom_site_aniso_label
_atom_site_aniso_U_11
_atom_site_aniso_U_22
_atom_site_aniso_U_33
_atom_site_aniso_U_23
_atom_site_aniso_U_13
_atom_site_aniso_U_12
C1 0.018(3) 0.011(3) 0.013(3) 0.001(2) -0.001(2) -0.001(2)
C2 0.020(3) 0.014(3) 0.024(3) -0.001(2) 0.000(2) 0.006(2)
C3 0.025(3) 0.018(3) 0.021(3) 0.002(2) 0.005(2) 0.000(2)
C4 0.019(3) 0.011(2) 0.015(3) 0.007(2) 0.003(2) 0.002(2)
C5 0.019(3) 0.017(3) 0.014(3) 0.000(2) 0.000(2) -0.001(2)
C6 0.020(3) 0.027(3) 0.025(3) -0.002(3) -0.001(3) 0.001(2)
C7 0.028(3) 0.022(3) 0.019(3) -0.003(3) 0.002(3) -0.006(2)
C8 0.024(3) 0.019(3) 0.016(3) -0.003(2) 0.001(2) -0.002(2)
C9 0.022(3) 0.020(3) 0.022(3) -0.002(2) -0.007(2) -0.001(2)
C10 0.026(3) 0.032(3) 0.021(3) -0.004(3) -0.012(3) 0.010(3)
C11 0.022(3) 0.024(3) 0.030(3) -0.005(3) 0.009(3) -0.002(2)
C12 0.013(3) 0.016(3) 0.016(3) -0.008(2) 0.005(2) -0.001(2)
C13 0.023(3) 0.017(3) 0.023(3) 0.000(2) 0.004(2) 0.001(2)
C14 0.026(3) 0.031(3) 0.030(3) -0.007(3) 0.008(3) -0.003(3)
C15 0.022(3) 0.024(3) 0.042(4) -0.009(3) 0.019(3) -0.004(3)
C16 0.027(3) 0.014(3) 0.040(4) 0.007(3) 0.022(3) 0.004(2)
C17 0.021(3) 0.024(3) 0.024(3) 0.003(3) 0.008(3) 0.007(2)
C18 0.012(2) 0.021(3) 0.009(2) -0.001(2) 0.000(2) -0.001(2)
C19 0.014(3) 0.015(3) 0.019(3) 0.001(2) 0.001(2) -0.009(2)
C20 0.014(3) 0.020(3) 0.019(3) -0.005(2) -0.001(2) -0.002(2)
C21 0.012(2) 0.013(3) 0.014(3) 0.002(2) 0.003(2) -0.0031(19)
C22 0.017(3) 0.014(3) 0.016(3) -0.001(2) 0.002(2) 0.000(2)
C23 0.020(3) 0.020(3) 0.019(3) -0.001(2) -0.003(2) 0.001(2)
C24 0.021(3) 0.026(3) 0.016(3) 0.000(2) 0.004(2) -0.002(2)
C25 0.016(3) 0.022(3) 0.011(3) 0.001(2) 0.002(2) -0.003(2)
C26 0.026(3) 0.019(3) 0.015(3) 0.002(2) 0.000(2) 0.001(2)
C27 0.018(3) 0.019(3) 0.031(3) -0.008(3) 0.001(3) -0.001(2)
C28 0.026(3) 0.022(3) 0.023(3) 0.011(2) -0.007(3) -0.001(3)
C29 0.016(3) 0.012(3) 0.012(2) -0.005(2) -0.001(2) 0.002(2)
C30 0.014(3) 0.026(3) 0.023(3) 0.005(3) 0.003(2) -0.004(2)
C31 0.024(3) 0.028(3) 0.015(3) 0.007(3) 0.000(3) 0.000(2)
C32 0.014(3) 0.028(3) 0.023(3) -0.009(3) -0.002(2) 0.008(2)
C33 0.016(3) 0.026(3) 0.025(3) -0.004(3) 0.003(2) -0.006(2)
C34 0.022(3) 0.017(3) 0.012(3) 0.000(2) 0.004(2) -0.001(2)
O1 0.027(2) 0.021(2) 0.019(2) -0.0037(18) 0.0013(18) -0.0039(17)
O2 0.032(2) 0.031(2) 0.012(2) 0.0009(17) 0.0027(17) -0.0017(18)
O3 0.024(2) 0.0187(19) 0.016(2) -0.0062(16) -0.0001(17) 0.0058(16)
O4 0.0177(19) 0.025(2) 0.0143(18) 0.0013(17) -0.0043(16) 0.0019(16)
O5 0.023(2) 0.027(2) 0.0121(19) 0.0019(16) -0.0019(16) -0.0032(18)
O6 0.0180(18) 0.0204(19) 0.0137(19) -0.0022(17) 0.0032(16) -0.0057(15)
O7 0.023(2) 0.033(3) 0.016(2) 0.0008(19) -0.0003(18) 0.010(2)
Si1 0.0175(7) 0.0182(8) 0.0152(8) -0.0024(7) -0.0016(7) 0.0027(6)
Si2 0.0139(7) 0.0157(7) 0.0131(7) 0.0014(6) -0.0007(6) -0.0013(6)

loop_
_atom_type_symbol
_atom_type_description
_atom_type_scat_dispersion_real
_atom_type_scat_dispersion_imag
_atom_type_scat_source
C C 0.0033 0.0016 'International Tables Vol C Tables 4.2.6.8 and 6.1.1.4'
H H 0.0000 0.0000 'International Tables Vol C Tables 4.2.6.8 and 6.1.1.4'
O O 0.0106 0.0060 'International Tables Vol C Tables 4.2.6.8 and 6.1.1.4'
Si Si 0.0817 0.0704 'International Tables Vol C Tables 4.2.6.8 and 6.1.1.4'

loop_
_geom_angle_atom_site_label_1
_geom_angle_atom_site_label_2
_geom_angle_atom_site_label_3
_geom_angle
C2 C1 C8 109.1(4)
C2 C1 C4 101.9(4)
C8 C1 C4 119.6(4)
C2 C1 C5 109.5(4)
C8 C1 C5 101.3(4)
C4 C1 C5 115.3(4)
O2 C2 O1 120.8(5)
O2 C2 C1 128.2(5)
O1 C2 C1 111.0(4)
O1 C3 C4 105.7(4)
O1 C3 H3A 110.6
C4 C3 H3A 110.6
O1 C3 H3B 110.6
C4 C3 H3B 110.6
H3A C3 H3B 108.7
C3 C4 C1 101.8(4)
C3 C4 Si1 110.1(3)
C1 C4 Si1 120.2(3)
C3 C4 H4 108.0
C1 C4 H4 108.0
Si1 C4 H4 108.0
O3 C5 C9 109.2(4)
O3 C5 C6 112.6(4)
C9 C5 C6 110.7(4)
O3 C5 C1 109.9(4)
C9 C5 C1 111.5(4)
C6 C5 C1 102.9(4)
C5 C6 C7 105.0(4)
C5 C6 H6A 110.7
C7 C6 H6A 110.7
C5 C6 H6B 110.7
C7 C6 H6B 110.7
H6A C6 H6B 108.8
C6 C7 C8 106.0(4)
C6 C7 H7A 110.5
C8 C7 H7A 110.5
C6 C7 H7B 110.5
C8 C7 H7B 110.5
H7A C7 H7B 108.7
C1 C8 C7 105.9(4)
C1 C8 H8A 110.6
C7 C8 H8A 110.6
C1 C8 H8B 110.6
C7 C8 H8B 110.6
H8A C8 H8B 108.7
C5 C9 H9A 109.5
C5 C9 H9B 109.5
H9A C9 H9B 109.5
C5 C9 H9C 109.5
H9A C9 H9C 109.5
H9B C9 H9C 109.5
Si1 C10 H10A 109.5
Si1 C10 H10B 109.5
H10A C10 H10B 109.5
Si1 C10 H10C 109.5
H10A C10 H10C 109.5
H10B C10 H10C 109.5
Si1 C11 H11A 109.5
Si1 C11 H11B 109.5
H11A C11 H11B 109.5
Si1 C11 H11C 109.5
H11A C11 H11C 109.5
H11B C11 H11C 109.5
C17 C12 C13 117.1(5)
C17 C12 Si1 123.5(4)
C13 C12 Si1 119.4(4)
C14 C13 C12 121.7(5)
C14 C13 H13 119.1
C12 C13 H13 119.1
C15 C14 C13 119.7(6)
C15 C14 H14 120.1
C13 C14 H14 120.1
C14 C15 C16 120.1(5)
C14 C15 H15 119.9
C16 C15 H15 119.9
C17 C16 C15 119.5(5)
C17 C16 H16 120.2
C15 C16 H16 120.2
C16 C17 C12 121.8(5)
C16 C17 H17 119.1
C12 C17 H17 119.1
C19 C18 C21 101.4(4)
C19 C18 C25 109.8(4)
C21 C18 C25 119.8(4)
C19 C18 C22 107.5(4)
C21 C18 C22 116.9(4)
C25 C18 C22 101.2(4)
O5 C19 O4 120.4(5)
O5 C19 C18 127.8(5)
O4 C19 C18 111.8(4)
O4 C20 C21 105.5(4)
O4 C20 H20A 110.6
C21 C20 H20A 110.6
O4 C20 H20B 110.6
C21 C20 H20B 110.6
H20A C20 H20B 108.8
C20 C21 C18 102.6(4)
C20 C21 Si2 110.6(3)
C18 C21 Si2 119.3(3)
C20 C21 H21 107.9
C18 C21 H21 107.9
Si2 C21 H21 107.9
O6 C22 C23 110.3(4)
O6 C22 C26 110.7(4)
C23 C22 C26 109.8(4)
O6 C22 C18 111.7(4)
C23 C22 C18 102.8(4)
C26 C22 C18 111.3(4)
C22 C23 C24 105.5(4)
C22 C23 H23A 110.6
C24 C23 H23A 110.6
C22 C23 H23B 110.6
C24 C23 H23B 110.6
H23A C23 H23B 108.8
C23 C24 C25 106.0(4)
C23 C24 H24A 110.5
C25 C24 H24A 110.5
C23 C24 H24B 110.5
C25 C24 H24B 110.5
H24A C24 H24B 108.7
C18 C25 C24 106.6(4)
C18 C25 H25A 110.4
C24 C25 H25A 110.4
C18 C25 H25B 110.4
C24 C25 H25B 110.4
H25A C25 H25B 108.6
C22 C26 H26A 109.5
C22 C26 H26B 109.5
H26A C26 H26B 109.5
C22 C26 H26C 109.5
H26A C26 H26C 109.5
H26B C26 H26C 109.5
Si2 C27 H27A 109.5
Si2 C27 H27B 109.5
H27A C27 H27B 109.5
Si2 C27 H27C 109.5
H27A C27 H27C 109.5
H27B C27 H27C 109.5
Si2 C28 H28A 109.5
Si2 C28 H28B 109.5
H28A C28 H28B 109.5
Si2 C28 H28C 109.5
H28A C28 H28C 109.5
H28B C28 H28C 109.5
C30 C29 C34 116.8(4)
C30 C29 Si2 120.4(4)
C34 C29 Si2 122.6(4)
C31 C30 C29 122.3(5)
C31 C30 H30 118.8
C29 C30 H30 118.8
C30 C31 C32 119.5(5)
C30 C31 H31 120.3
C32 C31 H31 120.3
C33 C32 C31 118.9(5)
C33 C32 H32 120.5
C31 C32 H32 120.5
C32 C33 C34 121.7(5)
C32 C33 H33 119.2
C34 C33 H33 119.2
C33 C34 C29 120.7(5)
C33 C34 H34 119.6
C29 C34 H34 119.6
C2 O1 C3 110.2(4)
C5 O3 H3 109.5
C19 O4 C20 109.7(4)
C22 O6 H6 109.5
H7C O7 H7D 114(7)
C11 Si1 C10 110.3(2)
C11 Si1 C12 108.6(2)
C10 Si1 C12 110.5(2)
C11 Si1 C4 105.0(2)
C10 Si1 C4 110.8(2)
C12 Si1 C4 111.6(2)
C28 Si2 C29 111.1(2)
C28 Si2 C27 110.3(2)
C29 Si2 C27 106.8(2)
C28 Si2 C21 111.2(2)
C29 Si2 C21 112.0(2)
C27 Si2 C21 105.1(2)

loop_
_geom_bond_atom_site_label_1
_geom_bond_atom_site_label_2
_geom_bond_distance
C1 C2 1.522(7)
C1 C8 1.538(6)
C1 C4 1.546(6)
C1 C5 1.574(6)
C2 O2 1.207(6)
C2 O1 1.344(6)
C3 O1 1.441(6)
C3 C4 1.532(7)
C3 H3A 0.9900
C3 H3B 0.9900
C4 Si1 1.882(5)
C4 H4 1.0000
C5 O3 1.426(5)
C5 C9 1.530(6)
C5 C6 1.533(7)
C6 C7 1.553(7)
C6 H6A 0.9900
C6 H6B 0.9900
C7 C8 1.555(7)
C7 H7A 0.9900
C7 H7B 0.9900
C8 H8A 0.9900
C8 H8B 0.9900
C9 H9A 0.9800
C9 H9B 0.9800
C9 H9C 0.9800
C10 Si1 1.874(5)
C10 H10A 0.9800
C10 H10B 0.9800
C10 H10C 0.9800
C11 Si1 1.861(5)
C11 H11A 0.9800
C11 H11B 0.9800
C11 H11C 0.9800
C12 C17 1.391(7)
C12 C13 1.392(7)
C12 Si1 1.875(5)
C13 C14 1.389(7)
C13 H13 0.9500
C14 C15 1.371(8)
C14 H14 0.9500
C15 C16 1.386(8)
C15 H15 0.9500
C16 C17 1.386(7)
C16 H16 0.9500
C17 H17 0.9500
C18 C19 1.527(7)
C18 C21 1.539(6)
C18 C25 1.540(6)
C18 C22 1.578(7)
C19 O5 1.215(6)
C19 O4 1.336(6)
C20 O4 1.459(6)
C20 C21 1.532(6)
C20 H20A 0.9900
C20 H20B 0.9900
C21 Si2 1.888(5)
C21 H21 1.0000
C22 O6 1.429(6)
C22 C23 1.528(7)
C22 C26 1.530(7)
C23 C24 1.538(6)
C23 H23A 0.9900
C23 H23B 0.9900
C24 C25 1.549(6)
C24 H24A 0.9900
C24 H24B 0.9900
C25 H25A 0.9900
C25 H25B 0.9900
C26 H26A 0.9800
C26 H26B 0.9800
C26 H26C 0.9800
C27 Si2 1.871(5)
C27 H27A 0.9800
C27 H27B 0.9800
C27 H27C 0.9800
C28 Si2 1.861(5)
C28 H28A 0.9800
C28 H28B 0.9800
C28 H28C 0.9800
C29 C30 1.400(7)
C29 C34 1.400(6)
C29 Si2 1.866(5)
C30 C31 1.381(7)
C30 H30 0.9500
C31 C32 1.394(7)
C31 H31 0.9500
C32 C33 1.374(7)
C32 H32 0.9500
C33 C34 1.380(7)
C33 H33 0.9500
C34 H34 0.9500
O3 H3 0.8400
O6 H6 0.8400
O7 H7C 0.82(4)
O7 H7D 0.82(4)

loop_
_geom_hbond_atom_site_label_D
_geom_hbond_atom_site_label_H
_geom_hbond_atom_site_label_A
_geom_hbond_distance_DH
_geom_hbond_distance_HA
_geom_hbond_distance_DA
_geom_hbond_angle_DHA
_geom_hbond_site_symmetry_A
O7 H7D O3 0.82(4) 2.17(6) 2.833(5) 138(7) 2_664
O7 H7C O5 0.82(4) 2.07(4) 2.874(5) 165(5) 4
O6 H6 O7 0.84 1.95 2.790(5) 177.0 4_456
O3 H3 O7 0.84 2.09 2.833(5) 147.7 2_666

loop_
_geom_torsion_atom_site_label_1
_geom_torsion_atom_site_label_2
_geom_torsion_atom_site_label_3
_geom_torsion_atom_site_label_4
_geom_torsion
C8 C1 C2 O2 -35.0(7)
C4 C1 C2 O2 -162.3(5)
C5 C1 C2 O2 75.0(7)
C8 C1 C2 O1 143.6(4)
C4 C1 C2 O1 16.3(5)
C5 C1 C2 O1 -106.3(4)
O1 C3 C4 C1 30.1(5)
O1 C3 C4 Si1 -98.5(4)
C2 C1 C4 C3 -27.2(5)
C8 C1 C4 C3 -147.4(4)
C5 C1 C4 C3 91.4(5)
C2 C1 C4 Si1 94.7(4)
C8 C1 C4 Si1 -25.5(6)
C5 C1 C4 Si1 -146.8(3)
C2 C1 C5 O3 48.6(5)
C8 C1 C5 O3 163.8(4)
C4 C1 C5 O3 -65.6(5)
C2 C1 C5 C9 169.8(4)
C8 C1 C5 C9 -75.0(5)
C4 C1 C5 C9 55.6(5)
C2 C1 C5 C6 -71.5(5)
C8 C1 C5 C6 43.6(5)
C4 C1 C5 C6 174.3(4)
O3 C5 C6 C7 -153.9(4)
C9 C5 C6 C7 83.6(5)
C1 C5 C6 C7 -35.6(5)
C5 C6 C7 C8 14.0(5)
C2 C1 C8 C7 80.5(5)
C4 C1 C8 C7 -162.9(4)
C5 C1 C8 C7 -35.0(5)
C6 C7 C8 C1 13.7(5)
C17 C12 C13 C14 -0.2(7)
Si1 C12 C13 C14 179.1(4)
C12 C13 C14 C15 -0.1(8)
C13 C14 C15 C16 -0.3(8)
C14 C15 C16 C17 1.0(8)
C15 C16 C17 C12 -1.4(8)
C13 C12 C17 C16 1.0(7)
Si1 C12 C17 C16 -178.4(4)
C21 C18 C19 O5 161.6(5)
C25 C18 C19 O5 34.0(7)
C22 C18 C19 O5 -75.3(6)
C21 C18 C19 O4 -17.8(5)
C25 C18 C19 O4 -145.4(4)
C22 C18 C19 O4 105.3(4)
O4 C20 C21 C18 -29.0(5)
O4 C20 C21 Si2 99.3(4)
C19 C18 C21 C20 27.3(5)
C25 C18 C21 C20 148.1(4)
C22 C18 C21 C20 -89.1(5)
C19 C18 C21 Si2 -95.3(4)
C25 C18 C21 Si2 25.5(6)
C22 C18 C21 Si2 148.2(3)
C19 C18 C22 O6 -45.3(5)
C21 C18 C22 O6 67.7(5)
C25 C18 C22 O6 -160.4(4)
C19 C18 C22 C23 73.0(5)
C21 C18 C22 C23 -174.0(4)
C25 C18 C22 C23 -42.1(5)
C19 C18 C22 C26 -169.5(4)
C21 C18 C22 C26 -56.5(5)
C25 C18 C22 C26 75.4(5)
O6 C22 C23 C24 155.7(4)
C26 C22 C23 C24 -82.1(5)
C18 C22 C23 C24 36.4(5)
C22 C23 C24 C25 -16.4(5)
C19 C18 C25 C24 -81.2(5)
C21 C18 C25 C24 162.3(4)
C22 C18 C25 C24 32.2(5)
C23 C24 C25 C18 -10.6(5)
C34 C29 C30 C31 1.2(7)
Si2 C29 C30 C31 -174.2(4)
C29 C30 C31 C32 -0.9(8)
C30 C31 C32 C33 0.2(8)
C31 C32 C33 C34 0.2(8)
C32 C33 C34 C29 0.1(8)
C30 C29 C34 C33 -0.8(7)
Si2 C29 C34 C33 174.5(4)
O2 C2 O1 C3 -178.3(5)
C1 C2 O1 C3 3.0(5)
C4 C3 O1 C2 -21.5(5)
O5 C19 O4 C20 -179.9(5)
C18 C19 O4 C20 -0.5(5)
C21 C20 O4 C19 19.0(5)
C17 C12 Si1 C11 120.0(4)
C13 C12 Si1 C11 -59.3(4)
C17 C12 Si1 C10 -1.1(5)
C13 C12 Si1 C10 179.6(4)
C17 C12 Si1 C4 -124.8(4)
C13 C12 Si1 C4 55.9(4)
C3 C4 Si1 C11 -64.5(4)
C1 C4 Si1 C11 177.8(4)
C3 C4 Si1 C10 54.5(4)
C1 C4 Si1 C10 -63.2(4)
C3 C4 Si1 C12 178.1(3)
C1 C4 Si1 C12 60.4(4)
C30 C29 Si2 C28 -172.2(4)
C34 C29 Si2 C28 12.7(5)
C30 C29 Si2 C27 67.4(4)
C34 C29 Si2 C27 -107.7(4)
C30 C29 Si2 C21 -47.2(5)
C34 C29 Si2 C21 137.7(4)
C20 C21 Si2 C28 -60.5(4)
C18 C21 Si2 C28 58.1(4)
C20 C21 Si2 C29 174.5(3)
C18 C21 Si2 C29 -66.9(4)
C20 C21 Si2 C27 58.9(4)
C18 C21 Si2 C27 177.5(4)
